data_4341660
loop_
_publ_author_name
'Treadwell, LaRico J'
'Watkins-Curry, Pilanda'
'McAlpin, Jacob D.'
'Rebar, Drew J.'
'Hebert, Jessica K.'
'DiTusa, John F.'
'Chan, Julia Y.'

_publ_section_title
;
 Investigation of Mn, Fe, and Ni Incorporation in CeCo2Al8.
;
_journal_issue 3
_journal_name_full 'Inorganic chemistry'
_journal_page_first 963
_journal_page_last 968
_journal_paper_doi 10.1021/ic502356t
_journal_volume 54
_journal_year 2015
_chemical_formula_moiety 'Al8 Ce Co1.29 Ni0.71'
_chemical_formula_sum 'Al8 Ce Co1.29 Ni0.71'
_chemical_formula_weight 472.47
_chemical_name_systematic
; 
 ? 
;
_space_group_IT_number 55
_symmetry_cell_setting orthorhombic
_symmetry_space_group_name_Hall '-P 2 2ab'
_symmetry_space_group_name_H-M 'P b a m'
_atom_sites_solution_primary direct
_atom_sites_solution_secondary difmap
_audit_creation_method SHELXL-97
_audit_update_record
;
2014-09-13 # Formatted by publCIF
;
_cell_angle_alpha 90.00
_cell_angle_beta 90.00
_cell_angle_gamma 90.00
_cell_formula_units_Z 4
_cell_length_a 12.4654(5)
_cell_length_b 14.3872(6)
_cell_length_c 4.0219(2)
_cell_measurement_temperature 298(2)
_cell_volume 721.30(6)
_computing_cell_refinement 'Bruker SAINT'
_computing_data_collection 'Bruker APEX2'
_computing_data_reduction 'Bruker SAINT'
_computing_molecular_graphics 'Crystal Maker'
_computing_publication_material Publcif
_computing_structure_refinement 'SHELXL-2014 (Sheldrick, 2014)'
_computing_structure_solution 'SHELXTL Direct Methods (Sheldrick, 2014)'
_diffrn_ambient_temperature 298(2)
_diffrn_measured_fraction_theta_full 0.996
_diffrn_measured_fraction_theta_max 0.996
_diffrn_measurement_device_type 'Bruker Kappa D8 Quest CMOS'
_diffrn_measurement_method '\f scan'
_diffrn_radiation_source 'I\mS microfocus tube'
_diffrn_radiation_type MoK\a
_diffrn_radiation_wavelength 0.71073
_diffrn_reflns_av_R_equivalents 0.0279
_diffrn_reflns_av_sigmaI/netI 0.0199
_diffrn_reflns_limit_h_max 17
_diffrn_reflns_limit_h_min -17
_diffrn_reflns_limit_k_max 20
_diffrn_reflns_limit_k_min -20
_diffrn_reflns_limit_l_max 5
_diffrn_reflns_limit_l_min -5
_diffrn_reflns_number 8692
_diffrn_reflns_theta_full 30.50
_diffrn_reflns_theta_max 30.50
_diffrn_reflns_theta_min 2.83
_exptl_absorpt_coefficient_mu 11.795
_exptl_absorpt_correction_T_max 0.788
_exptl_absorpt_correction_T_min 0.570
_exptl_absorpt_correction_type multi-scan
_exptl_absorpt_process_details 'HKL scalepack (Otwinski & Minor, 1997)'
_exptl_crystal_colour silver
_exptl_crystal_density_diffrn 4.351
_exptl_crystal_density_method 'not measured'
_exptl_crystal_description Fragment
_exptl_crystal_F_000 864.7
_exptl_crystal_size_max 0.08
_exptl_crystal_size_mid 0.04
_exptl_crystal_size_min 0.02
_refine_diff_density_max 1.379
_refine_diff_density_min -0.678
_refine_diff_density_rms 0.161
_refine_ls_extinction_coef 0.0053(8)
_refine_ls_extinction_expression Fc^*^=kFc[1+0.001xFc^2^\l^3^/sin(2\q)]^-1/4^
_refine_ls_extinction_method SHELXL
_refine_ls_goodness_of_fit_ref 1.097
_refine_ls_matrix_type full
_refine_ls_number_parameters 74
_refine_ls_number_reflns 1249
_refine_ls_number_restraints 0
_refine_ls_restrained_S_all 1.097
_refine_ls_R_factor_all 0.0264
_refine_ls_R_factor_gt 0.0181
_refine_ls_shift/su_max 0.000
_refine_ls_shift/su_mean 0.000
_refine_ls_structure_factor_coef Fsqd
_refine_ls_weighting_details 'calc w=1/[\s^2^(Fo^2^)+(0.0136P)^2^+0.0000P] where P=(Fo^2^+2Fc^2^)/3'
_refine_ls_weighting_scheme calc
_refine_ls_wR_factor_gt 0.0309
_refine_ls_wR_factor_ref 0.0323
_reflns_number_gt 1070
_reflns_number_total 1253
_reflns_threshold_expression >2sigma(I)
_cod_data_source_file ic502356t_si_011.cif
_cod_data_source_block shelx
_cod_depositor_comments
;
The following automatic conversions were performed:

'_symmetry_cell_setting' value 'Orthorhombic' changed to
'orthorhombic' according to
/home/saulius/struct/COD-crude-data--automatic-downloads/rss-feeds/ACS/lib/dictionaries/cif_core.dic
dictionary named 'cif_core.dic' version 2.4.2 from
2011-04-26.

'_exptl_absorpt_correction_type' value 'Multi-scan'
changed to 'multi-scan' according to
/home/saulius/struct/COD-crude-data--automatic-downloads/rss-feeds/ACS/lib/dictionaries/cif_core.dic
dictionary named 'cif_core.dic' version 2.4.2 from 2011-04-26.

Automatic conversion script
Id: cif_fix_values 2935 2014-11-11 08:27:57Z andrius 

 Adding full bibliography for 4341656--4341665.cif.
;
_cod_original_sg_symbol_H-M Pbam
_cod_database_code 4341660

loop_
_symmetry_equiv_pos_as_xyz
'x, y, z'
'-x, -y, z'
'-x+1/2, y+1/2, -z'
'x+1/2, -y+1/2, -z'
'-x, -y, -z'
'x, y, -z'
'x-1/2, -y-1/2, z'
'-x-1/2, y-1/2, z'

loop_
_atom_site_label
_atom_site_type_symbol
_atom_site_fract_x
_atom_site_fract_y
_atom_site_fract_z
_atom_site_U_iso_or_equiv
_atom_site_adp_type
_atom_site_occupancy
_atom_site_symmetry_multiplicity
_atom_site_calc_flag
_atom_site_refinement_flags
Ce1 Ce 0.340227(13) 0.318594(11) 0.0000 0.00854(5) Uani 1 2 d S
Co2 Co 0.15196(3) 0.09630(3) 0.0000 0.00634(12) Uani 0.68(4) 2 d SP
Ni2 Ni 0.15196(3) 0.09630(3) 0.0000 0.00634(12) Uani 0.31(4) 2 d SP
Co1 Co 0.03483(3) 0.40579(3) 0.0000 0.00743(12) Uani 0.59(4) 2 d SP
Ni1 Ni 0.03483(3) 0.40579(3) 0.0000 0.00743(12) Uani 0.40(3) 2 d SP
Al8 Al 0.0000 0.5000 0.5000 0.0077(2) Uani 1 4 d S
Al9 Al 0.0000 0.0000 0.0000 0.0081(2) Uani 1 4 d S
Al2 Al 0.15982(7) 0.37920(6) 0.5000 0.00796(17) Uani 1 2 d S
Al5 Al 0.45238(7) 0.17950(6) 0.5000 0.00779(17) Uani 1 2 d S
Al3 Al 0.23642(7) 0.17233(6) 0.5000 0.00834(18) Uani 1 2 d S
Al4 Al 0.33142(7) 0.49123(6) 0.5000 0.00814(17) Uani 1 2 d S
Al1 Al 0.02547(7) 0.13188(6) 0.5000 0.00757(17) Uani 1 2 d S
Al7 Al 0.33977(7) 0.04459(6) 0.0000 0.01066(18) Uani 1 2 d S
Al6 Al 0.09611(7) 0.25282(6) 0.0000 0.00818(17) Uani 1 2 d S

loop_
_atom_site_aniso_label
_atom_site_aniso_U_11
_atom_site_aniso_U_22
_atom_site_aniso_U_33
_atom_site_aniso_U_23
_atom_site_aniso_U_13
_atom_site_aniso_U_12
Ce1 0.00828(9) 0.01111(9) 0.00623(8) 0.000 0.000 -0.00108(7)
Co2 0.0065(2) 0.0067(2) 0.00580(18) 0.000 0.000 0.00004(15)
Ni2 0.0065(2) 0.0067(2) 0.00580(18) 0.000 0.000 0.00004(15)
Co1 0.0095(2) 0.0068(2) 0.00600(18) 0.000 0.000 0.00061(16)
Ni1 0.0095(2) 0.0068(2) 0.00600(18) 0.000 0.000 0.00061(16)
Al8 0.0106(7) 0.0066(6) 0.0060(5) 0.000 0.000 0.0012(5)
Al9 0.0083(6) 0.0072(6) 0.0087(5) 0.000 0.000 -0.0021(5)
Al2 0.0061(4) 0.0093(4) 0.0085(4) 0.000 0.000 -0.0003(3)
Al5 0.0070(4) 0.0076(4) 0.0088(4) 0.000 0.000 0.0013(3)
Al3 0.0080(5) 0.0098(4) 0.0073(4) 0.000 0.000 -0.0022(3)
Al4 0.0094(5) 0.0073(4) 0.0077(4) 0.000 0.000 -0.0013(3)
Al1 0.0073(4) 0.0082(4) 0.0072(4) 0.000 0.000 0.0002(4)
Al7 0.0065(4) 0.0136(5) 0.0118(4) 0.000 0.000 0.0022(4)
Al6 0.0094(5) 0.0060(4) 0.0092(4) 0.000 0.000 0.0010(3)

loop_
_atom_type_symbol
_atom_type_description
_atom_type_scat_dispersion_real
_atom_type_scat_dispersion_imag
_atom_type_scat_source
Al Al 0.0645 0.0514 'International Tables Vol C Tables 4.2.6.8 and 6.1.1.4'
Ce Ce -0.2486 2.6331 'International Tables Vol C Tables 4.2.6.8 and 6.1.1.4'
Co Co 0.3494 0.9721 'International Tables Vol C Tables 4.2.6.8 and 6.1.1.4'
Ni Ni 0.3393 1.1124 'International Tables Vol C Tables 4.2.6.8 and 6.1.1.4'

loop_
_geom_angle_atom_site_label_1
_geom_angle_atom_site_label_2
_geom_angle_atom_site_label_3
_geom_angle
_geom_angle_site_symmetry_1
_geom_angle_site_symmetry_3
Al2 Ce1 Al2 79.64(2) 1_554 .
Al2 Ce1 Al1 150.77(2) 1_554 7_665
Al2 Ce1 Al1 93.063(17) . 7_665
Al2 Ce1 Al1 93.062(17) 1_554 7_664
Al2 Ce1 Al1 150.77(2) . 7_664
Al1 Ce1 Al1 79.53(2) 7_665 7_664
Al2 Ce1 Al5 154.08(2) 1_554 .
Al2 Ce1 Al5 94.880(16) . .
Al1 Ce1 Al5 53.99(2) 7_665 .
Al1 Ce1 Al5 103.03(2) 7_664 .
Al2 Ce1 Al5 94.881(16) 1_554 1_554
Al2 Ce1 Al5 154.08(2) . 1_554
Al1 Ce1 Al5 103.03(2) 7_665 1_554
Al1 Ce1 Al5 53.99(2) 7_664 1_554
Al5 Ce1 Al5 78.96(2) . 1_554
Al2 Ce1 Al3 59.22(2) 1_554 1_554
Al2 Ce1 Al3 107.27(2) . 1_554
Al1 Ce1 Al3 148.42(2) 7_665 1_554
Al1 Ce1 Al3 92.537(17) 7_664 1_554
Al5 Ce1 Al3 99.380(19) . 1_554
Al5 Ce1 Al3 50.22(2) 1_554 1_554
Al2 Ce1 Al3 107.27(2) 1_554 .
Al2 Ce1 Al3 59.22(2) . .
Al1 Ce1 Al3 92.537(17) 7_665 .
Al1 Ce1 Al3 148.42(2) 7_664 .
Al5 Ce1 Al3 50.22(2) . .
Al5 Ce1 Al3 99.380(19) 1_554 .
Al3 Ce1 Al3 78.29(2) 1_554 .
Al2 Ce1 Al6 53.033(17) 1_554 .
Al2 Ce1 Al6 53.032(17) . .
Al1 Ce1 Al6 140.234(11) 7_665 .
Al1 Ce1 Al6 140.234(11) 7_664 .
Al5 Ce1 Al6 103.55(2) . .
Al5 Ce1 Al6 103.55(2) 1_554 .
Al3 Ce1 Al6 54.263(18) 1_554 .
Al3 Ce1 Al6 54.263(18) . .
Al2 Ce1 Al4 99.349(19) 1_554 .
Al2 Ce1 Al4 49.99(2) . .
Al1 Ce1 Al4 56.42(2) 7_665 .
Al1 Ce1 Al4 104.56(2) 7_664 .
Al5 Ce1 Al4 96.130(16) . .
Al5 Ce1 Al4 155.02(2) 1_554 .
Al3 Ce1 Al4 153.66(2) 1_554 .
Al3 Ce1 Al4 95.864(16) . .
Al6 Ce1 Al4 101.41(2) . .
Al2 Ce1 Al4 49.99(2) 1_554 1_554
Al2 Ce1 Al4 99.350(19) . 1_554
Al1 Ce1 Al4 104.56(2) 7_665 1_554
Al1 Ce1 Al4 56.42(2) 7_664 1_554
Al5 Ce1 Al4 155.02(2) . 1_554
Al5 Ce1 Al4 96.130(16) 1_554 1_554
Al3 Ce1 Al4 95.865(15) 1_554 1_554
Al3 Ce1 Al4 153.66(2) . 1_554
Al6 Ce1 Al4 101.41(2) . 1_554
Al4 Ce1 Al4 77.93(2) . 1_554
Al2 Ce1 Al9 102.339(16) 1_554 3
Al2 Ce1 Al9 102.340(16) . 3
Al1 Ce1 Al9 51.262(14) 7_665 3
Al1 Ce1 Al9 51.262(14) 7_664 3
Al5 Ce1 Al9 103.581(16) . 3
Al5 Ce1 Al9 103.581(16) 1_554 3
Al3 Ce1 Al9 140.499(10) 1_554 3
Al3 Ce1 Al9 140.499(10) . 3
Al6 Ce1 Al9 144.622(16) . 3
Al4 Ce1 Al9 53.369(14) . 3
Al4 Ce1 Al9 53.368(14) 1_554 3
Al9 Co2 Al6 109.00(3) . .
Al9 Co2 Al7 126.19(3) . .
Al6 Co2 Al7 124.81(3) . .
Al9 Co2 Al3 126.410(18) . .
Al6 Co2 Al3 73.06(2) . .
Al7 Co2 Al3 74.53(3) . .
Al9 Co2 Al3 126.410(18) . 1_554
Al6 Co2 Al3 73.06(2) . 1_554
Al7 Co2 Al3 74.53(3) . 1_554
Al3 Co2 Al3 105.89(3) . 1_554
Al9 Co2 Al4 73.31(2) . 3_545
Al6 Co2 Al4 126.608(18) . 3_545
Al7 Co2 Al4 74.96(2) . 3_545
Al3 Co2 Al4 149.48(3) . 3_545
Al3 Co2 Al4 65.79(2) 1_554 3_545
Al9 Co2 Al4 73.31(2) . 3_546
Al6 Co2 Al4 126.608(18) . 3_546
Al7 Co2 Al4 74.96(2) . 3_546
Al3 Co2 Al4 65.79(2) . 3_546
Al3 Co2 Al4 149.48(3) 1_554 3_546
Al4 Co2 Al4 105.63(3) 3_545 3_546
Al9 Co2 Al1 68.14(2) . .
Al6 Co2 Al1 68.51(2) . .
Al7 Co2 Al1 129.501(16) . .
Al3 Co2 Al1 63.37(3) . .
Al3 Co2 Al1 141.57(3) 1_554 .
Al4 Co2 Al1 141.44(3) 3_545 .
Al4 Co2 Al1 63.42(2) 3_546 .
Al9 Co2 Al1 68.14(2) . 1_554
Al6 Co2 Al1 68.51(2) . 1_554
Al7 Co2 Al1 129.502(16) . 1_554
Al3 Co2 Al1 141.57(3) . 1_554
Al3 Co2 Al1 63.37(3) 1_554 1_554
Al4 Co2 Al1 63.42(2) 3_545 1_554
Al4 Co2 Al1 141.44(3) 3_546 1_554
Al1 Co2 Al1 100.99(3) . 1_554
Al6 Co1 Al8 125.277(7) . .
Al6 Co1 Al8 125.277(7) . 1_554
Al8 Co1 Al8 109.422(14) . 1_554
Al6 Co1 Al7 125.51(3) . 7_565
Al8 Co1 Al7 71.091(13) . 7_565
Al8 Co1 Al7 71.091(13) 1_554 7_565
Al6 Co1 Al7 122.80(3) . 3
Al8 Co1 Al7 71.058(13) . 3
Al8 Co1 Al7 71.058(13) 1_554 3
Al7 Co1 Al7 111.69(3) 7_565 3
Al6 Co1 Al5 71.34(2) . 7_564
Al8 Co1 Al5 146.19(2) . 7_564
Al8 Co1 Al5 63.485(16) 1_554 7_564
Al7 Co1 Al5 75.57(2) 7_565 7_564
Al7 Co1 Al5 128.492(16) 3 7_564
Al6 Co1 Al5 71.34(2) . 7_565
Al8 Co1 Al5 63.485(16) . 7_565
Al8 Co1 Al5 146.19(2) 1_554 7_565
Al7 Co1 Al5 75.57(2) 7_565 7_565
Al7 Co1 Al5 128.492(16) 3 7_565
Al5 Co1 Al5 102.97(3) 7_564 7_565
Al6 Co1 Al2 70.18(2) . .
Al8 Co1 Al2 63.288(17) . .
Al8 Co1 Al2 145.75(2) 1_554 .
Al7 Co1 Al2 128.538(16) 7_565 .
Al7 Co1 Al2 75.15(2) 3 .
Al5 Co1 Al2 141.52(3) 7_564 .
Al5 Co1 Al2 63.87(2) 7_565 .
Al6 Co1 Al2 70.18(2) . 1_554
Al8 Co1 Al2 145.75(2) . 1_554
Al8 Co1 Al2 63.287(17) 1_554 1_554
Al7 Co1 Al2 128.539(16) 7_565 1_554
Al7 Co1 Al2 75.15(2) 3 1_554
Al5 Co1 Al2 63.87(2) 7_564 1_554
Al5 Co1 Al2 141.52(3) 7_565 1_554
Al2 Co1 Al2 102.83(3) . 1_554
Al6 Co1 Co1 178.62(3) . 5_565
Al8 Co1 Co1 54.711(7) . 5_565
Al8 Co1 Co1 54.711(7) 1_554 5_565
Al7 Co1 Co1 55.88(2) 7_565 5_565
Al7 Co1 Co1 55.81(2) 3 5_565
Al5 Co1 Co1 109.43(2) 7_564 5_565
Al5 Co1 Co1 109.43(2) 7_565 5_565
Al2 Co1 Co1 109.05(2) . 5_565
Al2 Co1 Co1 109.05(2) 1_554 5_565
Al6 Co1 Ni1 178.62(3) . 5_565
Al8 Co1 Ni1 54.711(7) . 5_565
Al8 Co1 Ni1 54.711(7) 1_554 5_565
Al7 Co1 Ni1 55.88(2) 7_565 5_565
Al7 Co1 Ni1 55.81(2) 3 5_565
Al5 Co1 Ni1 109.43(2) 7_564 5_565
Al5 Co1 Ni1 109.43(2) 7_565 5_565
Al2 Co1 Ni1 109.05(2) . 5_565
Al2 Co1 Ni1 109.05(2) 1_554 5_565
Co1 Co1 Ni1 0.000(15) 5_565 5_565
Ni1 Al8 Co1 0.000(17) 5_566 5_566
Ni1 Al8 Ni1 109.423(14) 5_566 5_565
Co1 Al8 Ni1 109.423(14) 5_566 5_565
Ni1 Al8 Ni1 70.577(14) 5_566 1_556
Co1 Al8 Ni1 70.577(14) 5_566 1_556
Ni1 Al8 Ni1 180.000(14) 5_565 1_556
Ni1 Al8 Co1 70.577(14) 5_566 1_556
Co1 Al8 Co1 70.577(14) 5_566 1_556
Ni1 Al8 Co1 180.000(14) 5_565 1_556
Ni1 Al8 Co1 0.000(14) 1_556 1_556
Ni1 Al8 Co1 109.423(14) 5_566 5_565
Co1 Al8 Co1 109.423(14) 5_566 5_565
Ni1 Al8 Co1 0.00(2) 5_565 5_565
Ni1 Al8 Co1 180.0 1_556 5_565
Co1 Al8 Co1 180.0 1_556 5_565
Ni1 Al8 Co1 180.0 5_566 .
Co1 Al8 Co1 180.0 5_566 .
Ni1 Al8 Co1 70.577(14) 5_565 .
Ni1 Al8 Co1 109.423(14) 1_556 .
Co1 Al8 Co1 109.423(14) 1_556 .
Co1 Al8 Co1 70.577(14) 5_565 .
Ni1 Al8 Al2 60.366(10) 5_566 5_566
Co1 Al8 Al2 60.366(10) 5_566 5_566
Ni1 Al8 Al2 60.366(10) 5_565 5_566
Ni1 Al8 Al2 119.634(10) 1_556 5_566
Co1 Al8 Al2 119.634(10) 1_556 5_566
Co1 Al8 Al2 60.366(10) 5_565 5_566
Co1 Al8 Al2 119.634(10) . 5_566
Ni1 Al8 Al2 119.634(10) 5_566 .
Co1 Al8 Al2 119.634(10) 5_566 .
Ni1 Al8 Al2 119.634(10) 5_565 .
Ni1 Al8 Al2 60.366(10) 1_556 .
Co1 Al8 Al2 60.366(10) 1_556 .
Co1 Al8 Al2 119.634(10) 5_565 .
Co1 Al8 Al2 60.366(10) . .
Al2 Al8 Al2 180.0 5_566 .
Ni1 Al8 Al5 119.783(10) 5_566 7_565
Co1 Al8 Al5 119.783(10) 5_566 7_565
Ni1 Al8 Al5 119.782(10) 5_565 7_565
Ni1 Al8 Al5 60.217(10) 1_556 7_565
Co1 Al8 Al5 60.217(10) 1_556 7_565
Co1 Al8 Al5 119.782(10) 5_565 7_565
Co1 Al8 Al5 60.216(10) . 7_565
Al2 Al8 Al5 118.16(3) 5_566 7_565
Al2 Al8 Al5 61.84(3) . 7_565
Ni1 Al8 Al5 60.217(10) 5_566 3_556
Co1 Al8 Al5 60.217(10) 5_566 3_556
Ni1 Al8 Al5 60.218(10) 5_565 3_556
Ni1 Al8 Al5 119.783(10) 1_556 3_556
Co1 Al8 Al5 119.783(10) 1_556 3_556
Co1 Al8 Al5 60.218(10) 5_565 3_556
Co1 Al8 Al5 119.784(10) . 3_556
Al2 Al8 Al5 61.84(3) 5_566 3_556
Al2 Al8 Al5 118.16(3) . 3_556
Al5 Al8 Al5 180.0 7_565 3_556
Ni2 Al9 Co2 0.000(18) 5 5
Ni2 Al9 Co2 180.0 5 .
Co2 Al9 Co2 180.0 5 .
Ni2 Al9 Al1 60.361(17) 5 5
Co2 Al9 Al1 60.361(17) 5 5
Co2 Al9 Al1 119.640(17) . 5
Ni2 Al9 Al1 60.361(17) 5 5_556
Co2 Al9 Al1 60.361(17) 5 5_556
Co2 Al9 Al1 119.640(17) . 5_556
Al1 Al9 Al1 92.54(3) 5 5_556
Ni2 Al9 Al1 119.639(17) 5 1_554
Co2 Al9 Al1 119.639(17) 5 1_554
Co2 Al9 Al1 60.360(17) . 1_554
Al1 Al9 Al1 87.46(3) 5 1_554
Al1 Al9 Al1 180.00(3) 5_556 1_554
Ni2 Al9 Al1 119.640(17) 5 .
Co2 Al9 Al1 119.640(17) 5 .
Co2 Al9 Al1 60.359(17) . .
Al1 Al9 Al1 180.0 5 .
Al1 Al9 Al1 87.46(3) 5_556 .
Al1 Al9 Al1 92.54(3) 1_554 .
Ni2 Al9 Al4 56.148(16) 5 7_564
Co2 Al9 Al4 56.148(16) 5 7_564
Co2 Al9 Al4 123.851(16) . 7_564
Al1 Al9 Al4 56.50(2) 5 7_564
Al1 Al9 Al4 116.51(2) 5_556 7_564
Al1 Al9 Al4 63.49(2) 1_554 7_564
Al1 Al9 Al4 123.50(2) . 7_564
Ni2 Al9 Al4 123.852(16) 5 3_546
Co2 Al9 Al4 123.852(16) 5 3_546
Co2 Al9 Al4 56.149(16) . 3_546
Al1 Al9 Al4 123.50(2) 5 3_546
Al1 Al9 Al4 63.49(2) 5_556 3_546
Al1 Al9 Al4 116.51(2) 1_554 3_546
Al1 Al9 Al4 56.50(2) . 3_546
Al4 Al9 Al4 180.00(4) 7_564 3_546
Ni2 Al9 Al4 123.852(16) 5 3_545
Co2 Al9 Al4 123.852(16) 5 3_545
Co2 Al9 Al4 56.149(16) . 3_545
Al1 Al9 Al4 63.49(2) 5 3_545
Al1 Al9 Al4 123.50(2) 5_556 3_545
Al1 Al9 Al4 56.50(2) 1_554 3_545
Al1 Al9 Al4 116.51(2) . 3_545
Al4 Al9 Al4 92.62(2) 7_564 3_545
Al4 Al9 Al4 87.38(2) 3_546 3_545
Ni2 Al9 Al4 56.148(16) 5 7_565
Co2 Al9 Al4 56.148(16) 5 7_565
Co2 Al9 Al4 123.851(16) . 7_565
Al1 Al9 Al4 116.51(2) 5 7_565
Al1 Al9 Al4 56.50(2) 5_556 7_565
Al1 Al9 Al4 123.50(2) 1_554 7_565
Al1 Al9 Al4 63.49(2) . 7_565
Al4 Al9 Al4 87.38(2) 7_564 7_565
Al4 Al9 Al4 92.62(2) 3_546 7_565
Al4 Al9 Al4 180.00(2) 3_545 7_565
Ni1 Al2 Co1 0.000(13) 1_556 1_556
Ni1 Al2 Co1 102.83(3) 1_556 .
Co1 Al2 Co1 102.83(3) 1_556 .
Ni1 Al2 Al8 56.346(18) 1_556 .
Co1 Al2 Al8 56.346(18) 1_556 .
Co1 Al2 Al8 56.346(18) . .
Ni1 Al2 Al4 113.22(3) 1_556 .
Co1 Al2 Al4 113.22(3) 1_556 .
Co1 Al2 Al4 113.22(3) . .
Al8 Al2 Al4 101.90(4) . .
Ni1 Al2 Al5 58.024(19) 1_556 7_565
Co1 Al2 Al5 58.024(19) 1_556 7_565
Co1 Al2 Al5 58.023(19) . 7_565
Al8 Al2 Al5 59.19(3) . 7_565
Al4 Al2 Al5 161.09(4) . 7_565
Ni1 Al2 Al6 50.88(2) 1_556 1_556
Co1 Al2 Al6 50.88(2) 1_556 1_556
Co1 Al2 Al6 118.81(4) . 1_556
Al8 Al2 Al6 102.20(3) . 1_556
Al4 Al2 Al6 127.72(3) . 1_556
Al5 Al2 Al6 62.16(3) 7_565 1_556
Ni1 Al2 Al6 118.81(4) 1_556 .
Co1 Al2 Al6 118.81(4) 1_556 .
Co1 Al2 Al6 50.88(2) . .
Al8 Al2 Al6 102.20(3) . .
Al4 Al2 Al6 127.72(3) . .
Al5 Al2 Al6 62.16(3) 7_565 .
Al6 Al2 Al6 90.77(4) 1_556 .
Ni1 Al2 Ce1 88.535(9) 1_556 1_556
Co1 Al2 Ce1 88.535(9) 1_556 1_556
Co1 Al2 Ce1 167.32(3) . 1_556
Al8 Al2 Ce1 136.233(16) . 1_556
Al4 Al2 Ce1 66.12(2) . 1_556
Al5 Al2 Ce1 126.48(2) 7_565 1_556
Al6 Al2 Ce1 64.33(2) 1_556 1_556
Al6 Al2 Ce1 118.59(3) . 1_556
Ni1 Al2 Ce1 167.32(3) 1_556 .
Co1 Al2 Ce1 167.32(3) 1_556 .
Co1 Al2 Ce1 88.536(9) . .
Al8 Al2 Ce1 136.233(16) . .
Al4 Al2 Ce1 66.12(2) . .
Al5 Al2 Ce1 126.48(2) 7_565 .
Al6 Al2 Ce1 118.59(3) 1_556 .
Al6 Al2 Ce1 64.33(2) . .
Ce1 Al2 Ce1 79.64(2) 1_556 .
Ni1 Al5 Co1 0.000(14) 7_665 7_665
Ni1 Al5 Ni1 102.96(3) 7_665 7_666
Co1 Al5 Ni1 102.96(3) 7_665 7_666
Ni1 Al5 Co1 102.96(3) 7_665 7_666
Co1 Al5 Co1 102.96(3) 7_665 7_666
Ni1 Al5 Co1 0.000(14) 7_666 7_666
Ni1 Al5 Al8 56.297(17) 7_665 3_546
Co1 Al5 Al8 56.297(17) 7_665 3_546
Ni1 Al5 Al8 56.297(17) 7_666 3_546
Co1 Al5 Al8 56.297(17) 7_666 3_546
Ni1 Al5 Al3 112.41(3) 7_665 .
Co1 Al5 Al3 112.41(3) 7_665 .
Ni1 Al5 Al3 112.41(3) 7_666 .
Co1 Al5 Al3 112.41(3) 7_666 .
Al8 Al5 Al3 100.75(3) 3_546 .
Ni1 Al5 Al2 58.107(19) 7_665 7_665
Co1 Al5 Al2 58.107(19) 7_665 7_665
Ni1 Al5 Al2 58.107(19) 7_666 7_665
Co1 Al5 Al2 58.107(19) 7_666 7_665
Al8 Al5 Al2 58.97(3) 3_546 7_665
Al3 Al5 Al2 159.72(4) . 7_665
Ni1 Al5 Al1 108.99(3) 7_665 7_665
Co1 Al5 Al1 108.99(3) 7_665 7_665
Ni1 Al5 Al1 108.99(3) 7_666 7_665
Co1 Al5 Al1 108.99(3) 7_666 7_665
Al8 Al5 Al1 148.50(4) 3_546 7_665
Al3 Al5 Al1 110.75(4) . 7_665
Al2 Al5 Al1 89.53(4) 7_665 7_665
Ni1 Al5 Al6 117.49(4) 7_665 7_666
Co1 Al5 Al6 117.49(4) 7_665 7_666
Ni1 Al5 Al6 50.42(2) 7_666 7_666
Co1 Al5 Al6 50.42(2) 7_666 7_666
Al8 Al5 Al6 101.02(3) 3_546 7_666
Al3 Al5 Al6 129.66(2) . 7_666
Al2 Al5 Al6 60.72(3) 7_665 7_666
Al1 Al5 Al6 58.58(2) 7_665 7_666
Ni1 Al5 Al6 50.42(2) 7_665 7_665
Co1 Al5 Al6 50.42(2) 7_665 7_665
Ni1 Al5 Al6 117.49(4) 7_666 7_665
Co1 Al5 Al6 117.49(4) 7_666 7_665
Al8 Al5 Al6 101.02(3) 3_546 7_665
Al3 Al5 Al6 129.66(2) . 7_665
Al2 Al5 Al6 60.72(3) 7_665 7_665
Al1 Al5 Al6 58.58(2) 7_665 7_665
Al6 Al5 Al6 89.20(3) 7_666 7_665
Ni1 Al5 Ce1 88.933(9) 7_665 .
Co1 Al5 Ce1 88.933(9) 7_665 .
Ni1 Al5 Ce1 167.51(3) 7_666 .
Co1 Al5 Ce1 167.51(3) 7_666 .
Al8 Al5 Ce1 135.696(16) 3_546 .
Al3 Al5 Ce1 65.32(2) . .
Al2 Al5 Ce1 128.07(2) 7_665 .
Al1 Al5 Ce1 62.669(19) 7_665 .
Al6 Al5 Ce1 120.52(3) 7_666 .
Al6 Al5 Ce1 67.356(19) 7_665 .
Ni1 Al5 Ce1 167.50(3) 7_665 1_556
Co1 Al5 Ce1 167.50(3) 7_665 1_556
Ni1 Al5 Ce1 88.933(9) 7_666 1_556
Co1 Al5 Ce1 88.933(9) 7_666 1_556
Al8 Al5 Ce1 135.697(17) 3_546 1_556
Al3 Al5 Ce1 65.32(2) . 1_556
Al2 Al5 Ce1 128.07(2) 7_665 1_556
Al1 Al5 Ce1 62.668(19) 7_665 1_556
Al6 Al5 Ce1 67.356(19) 7_666 1_556
Al6 Al5 Ce1 120.52(3) 7_665 1_556
Ce1 Al5 Ce1 78.96(2) . 1_556
Co2 Al3 Ni2 105.89(3) . 1_556
Co2 Al3 Co2 105.89(3) . 1_556
Ni2 Al3 Co2 0.00(2) 1_556 1_556
Co2 Al3 Al1 59.88(2) . .
Ni2 Al3 Al1 59.88(2) 1_556 .
Co2 Al3 Al1 59.88(2) 1_556 .
Co2 Al3 Al5 115.73(3) . .
Ni2 Al3 Al5 115.73(3) 1_556 .
Co2 Al3 Al5 115.73(3) 1_556 .
Al1 Al3 Al5 169.72(4) . .
Co2 Al3 Al4 57.185(19) . 3_546
Ni2 Al3 Al4 57.184(19) 1_556 3_546
Co2 Al3 Al4 57.184(19) 1_556 3_546
Al1 Al3 Al4 59.54(3) . 3_546
Al5 Al3 Al4 110.18(4) . 3_546
Co2 Al3 Al6 118.28(4) . 1_556
Ni2 Al3 Al6 50.89(2) 1_556 1_556
Co2 Al3 Al6 50.89(2) 1_556 1_556
Al1 Al3 Al6 59.90(3) . 1_556
Al5 Al3 Al6 125.89(3) . 1_556
Al4 Al3 Al6 101.14(3) 3_546 1_556
Co2 Al3 Al6 50.89(2) . .
Ni2 Al3 Al6 118.28(4) 1_556 .
Co2 Al3 Al6 118.28(4) 1_556 .
Al1 Al3 Al6 59.90(3) . .
Al5 Al3 Al6 125.89(3) . .
Al4 Al3 Al6 101.14(3) 3_546 .
Al6 Al3 Al6 87.58(3) 1_556 .
Co2 Al3 Ce1 87.289(10) . .
Ni2 Al3 Ce1 163.82(3) 1_556 .
Co2 Al3 Ce1 163.82(3) 1_556 .
Al1 Al3 Ce1 122.64(3) . .
Al5 Al3 Ce1 64.45(2) . .
Al4 Al3 Ce1 138.918(14) 3_546 .
Al6 Al3 Ce1 114.72(3) 1_556 .
Al6 Al3 Ce1 62.893(19) . .
Co2 Al3 Ce1 163.82(3) . 1_556
Ni2 Al3 Ce1 87.290(10) 1_556 1_556
Co2 Al3 Ce1 87.290(10) 1_556 1_556
Al1 Al3 Ce1 122.64(3) . 1_556
Al5 Al3 Ce1 64.45(2) . 1_556
Al4 Al3 Ce1 138.918(14) 3_546 1_556
Al6 Al3 Ce1 62.892(19) 1_556 1_556
Al6 Al3 Ce1 114.72(3) . 1_556
Ce1 Al3 Ce1 78.29(2) . 1_556
Ni2 Al4 Co2 0.000(16) 3_556 3_556
Ni2 Al4 Ni2 105.63(3) 3_556 3
Co2 Al4 Ni2 105.63(3) 3_556 3
Ni2 Al4 Co2 105.63(3) 3_556 3
Co2 Al4 Co2 105.63(3) 3_556 3
Ni2 Al4 Co2 0.00(2) 3 3
Ni2 Al4 Al2 115.21(3) 3_556 .
Co2 Al4 Al2 115.21(3) 3_556 .
Ni2 Al4 Al2 115.21(3) 3 .
Co2 Al4 Al2 115.21(3) 3 .
Ni2 Al4 Al1 59.77(2) 3_556 3_556
Co2 Al4 Al1 59.77(2) 3_556 3_556
Ni2 Al4 Al1 59.77(2) 3 3_556
Co2 Al4 Al1 59.77(2) 3 3_556
Al2 Al4 Al1 168.40(5) . 3_556
Ni2 Al4 Al3 57.028(19) 3_556 3_556
Co2 Al4 Al3 57.028(19) 3_556 3_556
Ni2 Al4 Al3 57.028(19) 3 3_556
Co2 Al4 Al3 57.028(19) 3 3_556
Al2 Al4 Al3 109.02(4) . 3_556
Al1 Al4 Al3 59.38(3) 3_556 3_556
Ni2 Al4 Al9 50.545(13) 3_556 3_556
Co2 Al4 Al9 50.545(13) 3_556 3_556
Ni2 Al4 Al9 117.72(3) 3 3_556
Co2 Al4 Al9 117.72(3) 3 3_556
Al2 Al4 Al9 127.05(2) . 3_556
Al1 Al4 Al9 59.346(19) 3_556 3_556
Al3 Al4 Al9 100.46(3) 3_556 3_556
Ni2 Al4 Al9 117.72(3) 3_556 3
Co2 Al4 Al9 117.72(3) 3_556 3
Ni2 Al4 Al9 50.545(13) 3 3
Co2 Al4 Al9 50.545(13) 3 3
Al2 Al4 Al9 127.05(2) . 3
Al1 Al4 Al9 59.346(19) 3_556 3
Al3 Al4 Al9 100.46(3) 3_556 3
Al9 Al4 Al9 87.38(2) 3_556 3
Ni2 Al4 Al1 106.71(3) 3_556 7_665
Co2 Al4 Al1 106.71(3) 3_556 7_665
Ni2 Al4 Al1 106.71(3) 3 7_665
Co2 Al4 Al1 106.71(3) 3 7_665
Al2 Al4 Al1 106.79(4) . 7_665
Al1 Al4 Al1 84.81(4) 3_556 7_665
Al3 Al4 Al1 144.20(4) 3_556 7_665
Al9 Al4 Al1 56.167(17) 3_556 7_665
Al9 Al4 Al1 56.167(17) 3 7_665
Ni2 Al4 Ce1 87.782(10) 3_556 1_556
Co2 Al4 Ce1 87.782(10) 3_556 1_556
Ni2 Al4 Ce1 164.43(3) 3 1_556
Co2 Al4 Ce1 164.43(3) 3 1_556
Al2 Al4 Ce1 63.89(2) . 1_556
Al1 Al4 Ce1 124.05(3) 3_556 1_556
Al3 Al4 Ce1 138.538(16) 3_556 1_556
Al9 Al4 Ce1 64.817(12) 3_556 1_556
Al9 Al4 Ce1 116.31(3) 3 1_556
Al1 Al4 Ce1 60.883(19) 7_665 1_556
Ni2 Al4 Ce1 164.43(3) 3_556 .
Co2 Al4 Ce1 164.43(3) 3_556 .
Ni2 Al4 Ce1 87.782(10) 3 .
Co2 Al4 Ce1 87.782(10) 3 .
Al2 Al4 Ce1 63.89(2) . .
Al1 Al4 Ce1 124.05(3) 3_556 .
Al3 Al4 Ce1 138.539(16) 3_556 .
Al9 Al4 Ce1 116.31(3) 3_556 .
Al9 Al4 Ce1 64.817(11) 3 .
Al1 Al4 Ce1 60.882(19) 7_665 .
Ce1 Al4 Ce1 77.93(2) 1_556 .
Co2 Al1 Ni2 100.99(3) . 1_556
Co2 Al1 Co2 100.99(3) . 1_556
Ni2 Al1 Co2 0.000(16) 1_556 1_556
Co2 Al1 Al3 56.751(19) . .
Ni2 Al1 Al3 56.751(19) 1_556 .
Co2 Al1 Al3 56.751(19) 1_556 .
Co2 Al1 Al4 56.81(2) . 3_546
Ni2 Al1 Al4 56.81(2) 1_556 3_546
Co2 Al1 Al4 56.81(2) 1_556 3_546
Al3 Al1 Al4 61.08(3) . 3_546
Co2 Al1 Al9 51.503(12) . .
Ni2 Al1 Al9 119.51(3) 1_556 .
Co2 Al1 Al9 119.51(3) 1_556 .
Al3 Al1 Al9 104.99(3) . .
Al4 Al1 Al9 64.15(2) 3_546 .
Co2 Al1 Al9 119.51(3) . 1_556
Ni2 Al1 Al9 51.503(12) 1_556 1_556
Co2 Al1 Al9 51.503(12) 1_556 1_556
Al3 Al1 Al9 104.99(3) . 1_556
Al4 Al1 Al9 64.15(2) 3_546 1_556
Al9 Al1 Al9 92.54(3) . 1_556
Co2 Al1 Al6 51.53(2) . .
Ni2 Al1 Al6 119.06(4) 1_556 .
Co2 Al1 Al6 119.06(4) 1_556 .
Al3 Al1 Al6 63.82(3) . .
Al4 Al1 Al6 104.95(3) 3_546 .
Al9 Al1 Al6 86.596(13) . .
Al9 Al1 Al6 167.98(4) 1_556 .
Co2 Al1 Al6 119.06(4) . 1_556
Ni2 Al1 Al6 51.53(2) 1_556 1_556
Co2 Al1 Al6 51.53(2) 1_556 1_556
Al3 Al1 Al6 63.82(3) . 1_556
Al4 Al1 Al6 104.95(3) 3_546 1_556
Al9 Al1 Al6 167.98(4) . 1_556
Al9 Al1 Al6 86.596(13) 1_556 1_556
Al6 Al1 Al6 91.76(4) . 1_556
Co2 Al1 Al5 112.26(3) . 7_565
Ni2 Al1 Al5 112.26(3) 1_556 7_565
Co2 Al1 Al5 112.26(3) 1_556 7_565
Al3 Al1 Al5 96.08(4) . 7_565
Al4 Al1 Al5 157.16(4) 3_546 7_565
Al9 Al1 Al5 127.59(2) . 7_565
Al9 Al1 Al5 127.59(2) 1_556 7_565
Al6 Al1 Al5 60.74(2) . 7_565
Al6 Al1 Al5 60.74(2) 1_556 7_565
Co2 Al1 Al4 111.84(2) . 7_565
Ni2 Al1 Al4 111.84(2) 1_556 7_565
Co2 Al1 Al4 111.84(2) 1_556 7_565
Al3 Al1 Al4 156.26(4) . 7_565
Al4 Al1 Al4 95.19(3) 3_546 7_565
Al9 Al1 Al4 60.341(19) . 7_565
Al9 Al1 Al4 60.341(19) 1_556 7_565
Al6 Al1 Al4 128.36(2) . 7_565
Al6 Al1 Al4 128.36(2) 1_556 7_565
Al5 Al1 Al4 107.66(4) 7_565 7_565
Co2 Al7 Ni1 146.01(4) . 7_665
Co2 Al7 Co1 146.01(4) . 7_665
Ni1 Al7 Co1 0.000(17) 7_665 7_665
Co2 Al7 Co1 145.68(4) . 3_545
Ni1 Al7 Co1 68.31(3) 7_665 3_545
Co1 Al7 Co1 68.31(3) 7_665 3_545
Co2 Al7 Ni1 145.68(4) . 3_545
Ni1 Al7 Ni1 68.31(3) 7_665 3_545
Co1 Al7 Ni1 68.31(3) 7_665 3_545
Co1 Al7 Ni1 0.000(17) 3_545 3_545
Co2 Al7 Al8 136.210(12) . 3_546
Ni1 Al7 Al8 53.325(15) 7_665 3_546
Co1 Al7 Al8 53.325(15) 7_665 3_546
Co1 Al7 Al8 53.310(15) 3_545 3_546
Ni1 Al7 Al8 53.310(15) 3_545 3_546
Co2 Al7 Al8 136.210(12) . 3_545
Ni1 Al7 Al8 53.325(15) 7_665 3_545
Co1 Al7 Al8 53.325(15) 7_665 3_545
Co1 Al7 Al8 53.310(15) 3_545 3_545
Ni1 Al7 Al8 53.310(15) 3_545 3_545
Al8 Al7 Al8 87.58(2) 3_546 3_545
Co1 Al6 Co2 178.03(4) . .
Co1 Al6 Al1 118.93(3) . .
Co2 Al6 Al1 59.96(2) . .
Co1 Al6 Al1 118.93(3) . 1_554
Co2 Al6 Al1 59.96(2) . 1_554
Al1 Al6 Al1 91.76(4) . 1_554
Co1 Al6 Al2 58.95(2) . .
Co2 Al6 Al2 122.13(3) . .
Al1 Al6 Al2 88.690(19) . .
Al1 Al6 Al2 177.67(4) 1_554 .
Co1 Al6 Al2 58.95(2) . 1_554
Co2 Al6 Al2 122.13(3) . 1_554
Al1 Al6 Al2 177.67(4) . 1_554
Al1 Al6 Al2 88.691(19) 1_554 1_554
Al2 Al6 Al2 90.77(4) . 1_554
Co1 Al6 Al5 58.24(2) . 7_564
Co2 Al6 Al5 120.64(3) . 7_564
Al1 Al6 Al5 121.24(4) . 7_564
Al1 Al6 Al5 60.69(2) 1_554 7_564
Al2 Al6 Al5 117.19(4) . 7_564
Al2 Al6 Al5 57.13(2) 1_554 7_564
Co1 Al6 Al5 58.24(2) . 7_565
Co2 Al6 Al5 120.64(3) . 7_565
Al1 Al6 Al5 60.69(2) . 7_565
Al1 Al6 Al5 121.24(4) 1_554 7_565
Al2 Al6 Al5 57.13(2) . 7_565
Al2 Al6 Al5 117.19(4) 1_554 7_565
Al5 Al6 Al5 89.20(3) 7_564 7_565
Co1 Al6 Al3 125.02(3) . .
Co2 Al6 Al3 56.05(2) . .
Al1 Al6 Al3 56.28(3) . .
Al1 Al6 Al3 116.01(4) 1_554 .
Al2 Al6 Al3 66.09(2) . .
Al2 Al6 Al3 125.44(4) 1_554 .
Al5 Al6 Al3 176.34(4) 7_564 .
Al5 Al6 Al3 91.496(18) 7_565 .
Co1 Al6 Al3 125.02(3) . 1_554
Co2 Al6 Al3 56.05(2) . 1_554
Al1 Al6 Al3 116.01(4) . 1_554
Al1 Al6 Al3 56.28(3) 1_554 1_554
Al2 Al6 Al3 125.44(4) . 1_554
Al2 Al6 Al3 66.09(2) 1_554 1_554
Al5 Al6 Al3 91.496(18) 7_564 1_554
Al5 Al6 Al3 176.34(4) 7_565 1_554
Al3 Al6 Al3 87.58(3) . 1_554

loop_
_geom_bond_atom_site_label_1
_geom_bond_atom_site_label_2
_geom_bond_distance
_geom_bond_site_symmetry_2
Ce1 Al2 3.1403(7) 1_554
Ce1 Al2 3.1403(7) .
Ce1 Al1 3.1438(7) 7_665
Ce1 Al1 3.1438(7) 7_664
Ce1 Al5 3.1627(7) .
Ce1 Al5 3.1628(7) 1_554
Ce1 Al3 3.1853(7) 1_554
Ce1 Al3 3.1853(7) .
Ce1 Al6 3.1867(9) .
Ce1 Al4 3.1977(7) .
Ce1 Al4 3.1977(7) 1_554
Ce1 Al9 3.28304(19) 3
Co2 Al9 2.3468(4) .
Co2 Al6 2.3571(9) .
Co2 Al7 2.4565(9) .
Co2 Al3 2.5197(6) .
Co2 Al3 2.5198(6) 1_554
Co2 Al4 2.5242(6) 3_545
Co2 Al4 2.5242(6) 3_546
Co2 Al1 2.6062(6) .
Co2 Al1 2.6062(6) 1_554
Co1 Al6 2.3296(9) .
Co1 Al8 2.4636(2) .
Co1 Al8 2.4636(2) 1_554
Co1 Al7 2.5340(9) 7_565
Co1 Al7 2.5360(9) 3
Co1 Al5 2.5702(6) 7_564
Co1 Al5 2.5702(6) 7_565
Co1 Al2 2.5726(6) .
Co1 Al2 2.5726(6) 1_554
Co1 Co1 2.8465(7) 5_565
Co1 Ni1 2.8465(7) 5_565
Al8 Ni1 2.4636(2) 5_566
Al8 Co1 2.4636(2) 5_566
Al8 Ni1 2.4636(2) 5_565
Al8 Ni1 2.4636(2) 1_556
Al8 Co1 2.4636(2) 1_556
Al8 Co1 2.4636(2) 5_565
Al8 Al2 2.6438(9) 5_566
Al8 Al2 2.6438(9) .
Al8 Al5 2.6498(8) 7_565
Al8 Al5 2.6498(8) 3_556
Al9 Ni2 2.3468(4) 5
Al9 Co2 2.3468(4) 5
Al9 Al1 2.7829(6) 5
Al9 Al1 2.7829(6) 5_556
Al9 Al1 2.7829(6) 1_554
Al9 Al1 2.7829(6) .
Al9 Al4 2.9113(6) 7_564
Al9 Al4 2.9113(6) 3_546
Al9 Al4 2.9113(6) 3_545
Al9 Al4 2.9113(6) 7_565
Al2 Ni1 2.5725(6) 1_556
Al2 Co1 2.5725(6) 1_556
Al2 Al4 2.6784(12) .
Al2 Al5 2.7202(12) 7_565
Al2 Al6 2.8249(9) 1_556
Al2 Al6 2.8250(9) .
Al2 Ce1 3.1403(7) 1_556
Al5 Ni1 2.5702(6) 7_665
Al5 Co1 2.5702(6) 7_665
Al5 Ni1 2.5702(6) 7_666
Al5 Co1 2.5702(6) 7_666
Al5 Al8 2.6499(8) 3_546
Al5 Al3 2.6940(13) .
Al5 Al2 2.7203(12) 7_665
Al5 Al1 2.8625(12) 7_665
Al5 Al6 2.8639(9) 7_666
Al5 Al6 2.8639(9) 7_665
Al5 Ce1 3.1628(7) 1_556
Al3 Ni2 2.5198(6) 1_556
Al3 Co2 2.5198(6) 1_556
Al3 Al1 2.6933(13) .
Al3 Al4 2.7393(12) 3_546
Al3 Al6 2.9059(9) 1_556
Al3 Al6 2.9059(9) .
Al3 Ce1 3.1854(7) 1_556
Al4 Ni2 2.5242(6) 3_556
Al4 Co2 2.5242(6) 3_556
Al4 Ni2 2.5242(6) 3
Al4 Co2 2.5242(6) 3
Al4 Al1 2.6976(12) 3_556
Al4 Al3 2.7393(12) 3_556
Al4 Al9 2.9113(6) 3_556
Al4 Al9 2.9113(6) 3
Al4 Al1 2.9980(12) 7_665
Al4 Ce1 3.1977(7) 1_556
Al1 Ni2 2.6062(6) 1_556
Al1 Co2 2.6062(6) 1_556
Al1 Al4 2.6976(12) 3_546
Al1 Al9 2.7829(6) 1_556
Al1 Al6 2.8013(8) .
Al1 Al6 2.8013(8) 1_556
Al1 Al5 2.8625(12) 7_565
Al1 Al4 2.9980(12) 7_565
Al7 Ni1 2.5340(9) 7_665
Al7 Co1 2.5340(9) 7_665
Al7 Co1 2.5360(9) 3_545
Al7 Ni1 2.5360(9) 3_545
Al7 Al8 2.9060(6) 3_546
Al7 Al8 2.9060(6) 3_545
Al6 Al1 2.8013(8) 1_554
Al6 Al2 2.8250(9) 1_554
Al6 Al5 2.8639(9) 7_564
Al6 Al5 2.8639(9) 7_565
Al6 Al3 2.9059(9) 1_554
